data_8105921
loop_
_publ_author_name
'Wu, Deng-Ze'

_publ_section_title
;
 The crystal structure of 3-methoxyphenanthridin-6(5H)-one, C14H11NO2
;
_journal_issue 5
_journal_name_full 'Zeitschrift f\"ur Kristallographie - New Crystal Structures'
_journal_page_first 1013
_journal_page_last 1014
_journal_paper_doi 10.1515/ncrs-2019-0222
_journal_volume 234
_journal_year 2019
_chemical_formula_moiety 'C14 H11 N O2'
_chemical_formula_sum 'C14 H11 N O2'
_chemical_formula_weight 225.24
_space_group_crystal_system monoclinic
_space_group_IT_number 14
_space_group_name_Hall '-P 2ybc'
_space_group_name_H-M_alt 'P 1 21/c 1'
_atom_sites_solution_hydrogens mixed
_atom_sites_solution_primary SHELXT
_audit_creation_method SHELXL-2014/7
_cell_angle_alpha 90
_cell_angle_beta 119.747(7)
_cell_angle_gamma 90
_cell_formula_units_Z 4
_cell_length_a 12.7731(19)
_cell_length_b 5.4767(9)
_cell_length_c 17.3616(18)
_cell_measurement_reflns_used 4659
_cell_measurement_temperature 298(2)
_cell_measurement_theta_max 28.32
_cell_measurement_theta_min 2.39
_cell_volume 1054.5(3)
_computing_cell_refinement 'CrysAlis^Pro^, Ver. 38.43 [1]'
_computing_data_collection 'CrysAlis^Pro^, Ver. 38.43 [1]'
_computing_data_reduction 'CrysAlis^Pro^, Ver. 38.43 [1]'
_computing_molecular_graphics 'Diamond 4.0 [4]'
_computing_publication_material 'SHELXL-2014/7 (Sheldrick, 2014)'
_computing_structure_refinement 'SHELXL-2014/7 (Sheldrick, 2014)'
_computing_structure_solution 'SHELXT [2]'
_diffrn_ambient_temperature 298(2)
_diffrn_measured_fraction_theta_full 0.983
_diffrn_measured_fraction_theta_max 0.983
_diffrn_measurement_device_type 'Bruker APEX II Duoarea-detector diffractometer'
_diffrn_measurement_method '\f and \w scans'
_diffrn_radiation_type MoK\a
_diffrn_radiation_wavelength 0.71073
_diffrn_reflns_av_R_equivalents 0.0228
_diffrn_reflns_av_unetI/netI 0.0226
_diffrn_reflns_Laue_measured_fraction_full 0.983
_diffrn_reflns_Laue_measured_fraction_max 0.983
_diffrn_reflns_limit_h_max 15
_diffrn_reflns_limit_h_min -15
_diffrn_reflns_limit_k_max 6
_diffrn_reflns_limit_k_min -6
_diffrn_reflns_limit_l_max 20
_diffrn_reflns_limit_l_min -20
_diffrn_reflns_number 7224
_diffrn_reflns_point_group_measured_fraction_full 0.983
_diffrn_reflns_point_group_measured_fraction_max 0.983
_diffrn_reflns_theta_full 25.100
_diffrn_reflns_theta_max 25.100
_diffrn_reflns_theta_min 1.836
_diffrn_source 'fine-focus sealed tube'
_exptl_absorpt_coefficient_mu 0.096
_exptl_absorpt_correction_type multi-scan
_exptl_absorpt_process_details
;
SADABS-2016/2 - Bruker AXS area detector scaling and absorption correction
;
_exptl_crystal_colour Colorless
_exptl_crystal_density_diffrn 1.419
_exptl_crystal_density_method 'not measured'
_exptl_crystal_description prism
_exptl_crystal_F_000 472
_exptl_crystal_size_max 0.250
_exptl_crystal_size_mid 0.210
_exptl_crystal_size_min 0.100
_exptl_transmission_factor_max 0.990
_exptl_transmission_factor_min 0.976
_refine_diff_density_max 0.339
_refine_diff_density_min -0.285
_refine_diff_density_rms 0.065
_refine_ls_extinction_coef .
_refine_ls_extinction_method none
_refine_ls_goodness_of_fit_ref 1.183
_refine_ls_hydrogen_treatment constr
_refine_ls_matrix_type full
_refine_ls_number_parameters 155
_refine_ls_number_reflns 1856
_refine_ls_number_restraints 0
_refine_ls_restrained_S_all 1.183
_refine_ls_R_factor_all 0.0613
_refine_ls_R_factor_gt 0.0562
_refine_ls_shift/su_max 0.000
_refine_ls_shift/su_mean 0.000
_refine_ls_structure_factor_coef Fsqd
_refine_ls_weighting_details 'w=1/[\s^2^(Fo^2^)+(0.0699P)^2^+1.6945P] where P=(Fo^2^+2Fc^2^)/3'
_refine_ls_weighting_scheme calc
_refine_ls_wR_factor_gt 0.1863
_refine_ls_wR_factor_ref 0.1907
_reflns_Friedel_coverage 0.000
_reflns_Friedel_fraction_full .
_reflns_Friedel_fraction_max .
_reflns_number_gt 1655
_reflns_number_total 1856
_reflns_threshold_expression 'I > 2\s(I)'
_cod_data_source_file suppl_ncrs-2019-0222_suppl.cif
_cod_data_source_block shelx
_cod_depositor_comments
;
The following automatic conversions were performed:

data item '_exptl_absorpt_correction_type' value 'Multi-scan' was
changed to 'multi-scan' in accordance with the built-in table derived
from the CIF Core dictionary named 'cif_core.dic' version 2.4.5 last
updated on 2014-11-21.

Automatic conversion script
Id: cif_fix_values 8738 2021-04-28 16:35:53Z antanas 
;
_cod_original_sg_symbol_H-M 'P 21/c'
_cod_database_code 8105921
_shelx_shelxl_version_number 2014/7
_shelx_space_group_comment
;
The symmetry employed for this shelxl refinement is uniquely defined
by the following loop, which should always be used as a source of
symmetry information in preference to the above space-group names.
They are only intended as comments.
;
_shelx_estimated_absorpt_t_min 0.976
_shelx_estimated_absorpt_t_max 0.990

loop_
_space_group_symop_operation_xyz
'x, y, z'
'-x, y+1/2, -z+1/2'
'-x, -y, -z'
'x, -y-1/2, z-1/2'

loop_
_atom_site_label
_atom_site_type_symbol
_atom_site_fract_x
_atom_site_fract_y
_atom_site_fract_z
_atom_site_U_iso_or_equiv
_atom_site_adp_type
_atom_site_occupancy
_atom_site_site_symmetry_order
_atom_site_calc_flag
_atom_site_refinement_flags_posn
_atom_site_refinement_flags_adp
_atom_site_refinement_flags_occupancy
_atom_site_disorder_assembly
_atom_site_disorder_group
O1 O 0.65335(18) 1.4052(4) 1.04173(12) 0.0309(5) Uani 1 1 d . . . . .
O2 O 0.10937(18) 0.8896(4) 0.70427(14) 0.0388(6) Uani 1 1 d . . . . .
N1 N 0.4843(2) 1.2381(4) 0.93005(14) 0.0260(5) Uani 1 1 d . . . . .
H1 H 0.442630 1.351950 0.936183 0.031 Uiso 1 1 d R U . . .
C1 C 0.6166(3) 0.8733(5) 0.90424(18) 0.0268(6) Uani 1 1 d . . . . .
C2 C 0.6881(3) 0.6964(5) 0.89365(19) 0.0313(7) Uani 1 1 d . . . . .
H2 H 0.651512 0.576088 0.850592 0.038 Uiso 1 1 calc R U . . .
C3 C 0.8122(3) 0.6991(6) 0.9465(2) 0.0386(7) Uani 1 1 d . . . . .
H3 H 0.858171 0.580135 0.938842 0.046 Uiso 1 1 calc R U . . .
C4 C 0.8693(3) 0.8789(6) 1.0114(2) 0.0392(8) Uani 1 1 d . . . . .
H4 H 0.952796 0.880146 1.046757 0.047 Uiso 1 1 calc R U . . .
C5 C 0.8002(3) 1.0541(6) 1.0222(2) 0.0357(7) Uani 1 1 d . . . . .
H5 H 0.837667 1.174536 1.065098 0.043 Uiso 1 1 calc R U . . .
C6 C 0.6747(3) 1.0533(5) 0.96955(18) 0.0274(6) Uani 1 1 d . . . . .
C7 C 0.6054(2) 1.2450(5) 0.98415(17) 0.0257(6) Uani 1 1 d . . . . .
C8 C 0.4217(2) 1.0626(5) 0.86554(17) 0.0242(6) Uani 1 1 d . . . . .
C9 C 0.4851(2) 0.8749(5) 0.85166(17) 0.0247(6) Uani 1 1 d . . . . .
C10 C 0.4162(3) 0.6988(5) 0.78704(18) 0.0281(6) Uani 1 1 d . . . . .
H10 H 0.455697 0.572087 0.776251 0.034 Uiso 1 1 calc R U . . .
C11 C 0.2929(3) 0.7086(5) 0.73962(19) 0.0304(6) Uani 1 1 d . . . . .
H11 H 0.249726 0.589542 0.697434 0.036 Uiso 1 1 calc R U . . .
C12 C 0.2325(2) 0.8977(5) 0.75488(18) 0.0294(6) Uani 1 1 d . . . . .
C13 C 0.2963(2) 1.0768(5) 0.81720(18) 0.0270(6) Uani 1 1 d . . . . .
H13 H 0.255981 1.204584 0.826609 0.032 Uiso 1 1 calc R U . . .
C14 C 0.0437(3) 1.0860(6) 0.7145(3) 0.0467(9) Uani 1 1 d . . . . .
H14A H 0.063324 1.096460 0.775388 0.070 Uiso 1 1 calc R U . . .
H14B H -0.041188 1.057347 0.677702 0.070 Uiso 1 1 calc R U . . .
H14C H 0.064933 1.236345 0.697203 0.070 Uiso 1 1 calc R U . . .

loop_
_atom_site_aniso_label
_atom_site_aniso_U_11
_atom_site_aniso_U_22
_atom_site_aniso_U_33
_atom_site_aniso_U_23
_atom_site_aniso_U_13
_atom_site_aniso_U_12
O1 0.0375(11) 0.0275(11) 0.0261(10) -0.0033(8) 0.0145(9) -0.0024(8)
O2 0.0294(11) 0.0408(13) 0.0390(12) -0.0028(10) 0.0114(9) -0.0013(9)
N1 0.0329(12) 0.0199(11) 0.0260(12) -0.0007(9) 0.0153(10) 0.0019(9)
C1 0.0387(15) 0.0231(13) 0.0263(14) 0.0038(11) 0.0220(12) 0.0011(11)
C2 0.0393(16) 0.0285(15) 0.0322(15) 0.0020(12) 0.0225(13) 0.0021(13)
C3 0.0401(16) 0.0393(17) 0.0439(18) 0.0081(14) 0.0266(15) 0.0098(14)
C4 0.0296(15) 0.0490(19) 0.0384(17) 0.0057(15) 0.0164(13) 0.0050(14)
C5 0.0359(15) 0.0374(16) 0.0309(15) 0.0016(13) 0.0144(13) -0.0008(13)
C6 0.0345(15) 0.0245(14) 0.0269(14) 0.0058(11) 0.0180(12) 0.0015(12)
C7 0.0324(14) 0.0220(13) 0.0245(14) 0.0020(11) 0.0155(12) -0.0013(11)
C8 0.0344(14) 0.0206(13) 0.0217(13) 0.0000(10) 0.0171(11) -0.0008(11)
C9 0.0343(14) 0.0208(13) 0.0226(13) 0.0036(10) 0.0168(11) 0.0001(11)
C10 0.0386(15) 0.0225(13) 0.0303(14) -0.0022(11) 0.0224(13) -0.0010(12)
C11 0.0379(15) 0.0254(14) 0.0278(14) -0.0036(11) 0.0162(12) -0.0072(12)
C12 0.0310(14) 0.0305(15) 0.0271(14) 0.0027(12) 0.0148(12) -0.0030(12)
C13 0.0330(14) 0.0231(14) 0.0278(14) 0.0025(11) 0.0174(12) 0.0038(11)
C14 0.0343(16) 0.0435(19) 0.056(2) 0.0067(16) 0.0178(16) 0.0066(14)

loop_
_atom_type_symbol
_atom_type_description
_atom_type_scat_dispersion_real
_atom_type_scat_dispersion_imag
_atom_type_scat_source
C C 0.0033 0.0016 'International Tables Vol C Tables 4.2.6.8 and 6.1.1.4'
H H 0.0000 0.0000 'International Tables Vol C Tables 4.2.6.8 and 6.1.1.4'
N N 0.0061 0.0033 'International Tables Vol C Tables 4.2.6.8 and 6.1.1.4'
O O 0.0106 0.0060 'International Tables Vol C Tables 4.2.6.8 and 6.1.1.4'

loop_
_geom_angle_atom_site_label_1
_geom_angle_atom_site_label_2
_geom_angle_atom_site_label_3
_geom_angle
_geom_angle_site_symmetry_1
_geom_angle_site_symmetry_3
C12 O2 C14 117.0(2) . .
C7 N1 C8 125.5(2) . .
C7 N1 H1 117.2 . .
C8 N1 H1 117.2 . .
C2 C1 C6 118.2(3) . .
C2 C1 C9 122.9(3) . .
C6 C1 C9 118.9(2) . .
C3 C2 C1 120.8(3) . .
C3 C2 H2 119.6 . .
C1 C2 H2 119.6 . .
C2 C3 C4 120.7(3) . .
C2 C3 H3 119.7 . .
C4 C3 H3 119.7 . .
C5 C4 C3 119.1(3) . .
C5 C4 H4 120.4 . .
C3 C4 H4 120.4 . .
C4 C5 C6 120.8(3) . .
C4 C5 H5 119.6 . .
C6 C5 H5 119.6 . .
C5 C6 C1 120.4(3) . .
C5 C6 C7 118.5(3) . .
C1 C6 C7 121.1(3) . .
O1 C7 N1 121.1(2) . .
O1 C7 C6 123.0(2) . .
N1 C7 C6 115.9(2) . .
N1 C8 C13 118.5(2) . .
N1 C8 C9 119.7(2) . .
C13 C8 C9 121.8(2) . .
C8 C9 C10 117.0(3) . .
C8 C9 C1 118.7(2) . .
C10 C9 C1 124.3(2) . .
C11 C10 C9 122.0(3) . .
C11 C10 H10 119.0 . .
C9 C10 H10 119.0 . .
C10 C11 C12 119.7(3) . .
C10 C11 H11 120.2 . .
C12 C11 H11 120.2 . .
O2 C12 C13 124.5(3) . .
O2 C12 C11 114.9(3) . .
C13 C12 C11 120.5(3) . .
C12 C13 C8 119.0(2) . .
C12 C13 H13 120.5 . .
C8 C13 H13 120.5 . .
O2 C14 H14A 109.5 . .
O2 C14 H14B 109.5 . .
H14A C14 H14B 109.5 . .
O2 C14 H14C 109.5 . .
H14A C14 H14C 109.5 . .
H14B C14 H14C 109.5 . .

loop_
_geom_bond_atom_site_label_1
_geom_bond_atom_site_label_2
_geom_bond_distance
_geom_bond_site_symmetry_2
O1 C7 1.240(3) .
O2 C12 1.370(3) .
O2 C14 1.428(4) .
N1 C7 1.355(3) .
N1 C8 1.389(3) .
N1 H1 0.8600 .
C1 C2 1.404(4) .
C1 C6 1.405(4) .
C1 C9 1.461(4) .
C2 C3 1.383(4) .
C2 H2 0.9300 .
C3 C4 1.398(5) .
C3 H3 0.9300 .
C4 C5 1.378(4) .
C4 H4 0.9300 .
C5 C6 1.397(4) .
C5 H5 0.9300 .
C6 C7 1.474(4) .
C8 C13 1.394(4) .
C8 C9 1.401(4) .
C9 C10 1.408(4) .
C10 C11 1.369(4) .
C10 H10 0.9300 .
C11 C12 1.393(4) .
C11 H11 0.9300 .
C12 C13 1.386(4) .
C13 H13 0.9300 .
C14 H14A 0.9600 .
C14 H14B 0.9600 .
C14 H14C 0.9600 .

loop_
_geom_hbond_atom_site_label_D
_geom_hbond_atom_site_label_H
_geom_hbond_atom_site_label_A
_geom_hbond_distance_DH
_geom_hbond_distance_HA
_geom_hbond_distance_DA
_geom_hbond_angle_DHA
_geom_hbond_site_symmetry_A
_geom_hbond_publ_flag
N1 H1 O1 0.86 1.97 2.829(3) 174.9 3_687 yes

loop_
_geom_torsion_atom_site_label_1
_geom_torsion_atom_site_label_2
_geom_torsion_atom_site_label_3
_geom_torsion_atom_site_label_4
_geom_torsion
_geom_torsion_site_symmetry_1
_geom_torsion_site_symmetry_2
_geom_torsion_site_symmetry_3
_geom_torsion_site_symmetry_4
C6 C1 C2 C3 0.3(4) . . . .
C9 C1 C2 C3 -178.4(3) . . . .
C1 C2 C3 C4 -0.3(5) . . . .
C2 C3 C4 C5 0.1(5) . . . .
C3 C4 C5 C6 0.2(5) . . . .
C4 C5 C6 C1 -0.2(4) . . . .
C4 C5 C6 C7 179.9(3) . . . .
C2 C1 C6 C5 -0.1(4) . . . .
C9 C1 C6 C5 178.7(2) . . . .
C2 C1 C6 C7 179.8(2) . . . .
C9 C1 C6 C7 -1.4(4) . . . .
C8 N1 C7 O1 -177.9(2) . . . .
C8 N1 C7 C6 2.4(4) . . . .
C5 C6 C7 O1 -0.9(4) . . . .
C1 C6 C7 O1 179.2(2) . . . .
C5 C6 C7 N1 178.7(2) . . . .
C1 C6 C7 N1 -1.2(4) . . . .
C7 N1 C8 C13 177.9(2) . . . .
C7 N1 C8 C9 -1.0(4) . . . .
N1 C8 C9 C10 178.3(2) . . . .
C13 C8 C9 C10 -0.6(4) . . . .
N1 C8 C9 C1 -1.7(4) . . . .
C13 C8 C9 C1 179.4(2) . . . .
C2 C1 C9 C8 -178.4(2) . . . .
C6 C1 C9 C8 2.8(4) . . . .
C2 C1 C9 C10 1.6(4) . . . .
C6 C1 C9 C10 -177.2(2) . . . .
C8 C9 C10 C11 -0.1(4) . . . .
C1 C9 C10 C11 179.9(2) . . . .
C9 C10 C11 C12 0.2(4) . . . .
C14 O2 C12 C13 2.8(4) . . . .
C14 O2 C12 C11 -177.1(3) . . . .
C10 C11 C12 O2 -179.7(2) . . . .
C10 C11 C12 C13 0.4(4) . . . .
O2 C12 C13 C8 179.0(2) . . . .
C11 C12 C13 C8 -1.1(4) . . . .
N1 C8 C13 C12 -177.7(2) . . . .
C9 C8 C13 C12 1.2(4) . . . .
